data_7107357
loop_
_publ_author_name
'Wei Zhong'
'Mingshi Xie'
'Qibai Jiang'
'Yizhi Li'
'Hong Yan'

_publ_section_title
;
 Unprecedented C-C and C-S Bond Formation via C-H Activation or Group
 Migration in the Reactions of Cp*IrS2C2B10H10 and Aryl Azides
;
_journal_name_full Chem.Commun.
_journal_page_first 2152
_journal_paper_doi 10.1039/c2cc16943f
_journal_volume 48
_journal_year 2012
_chemical_formula_sum 'C20 H34 B10 Ir N S2'
_chemical_formula_weight 652.90
_chemical_name_systematic
;
?
;
_space_group_IT_number 14
_symmetry_cell_setting monoclinic
_symmetry_space_group_name_Hall '-P 2yn'
_symmetry_space_group_name_H-M 'P 1 21/n 1'
_atom_sites_solution_hydrogens geom
_atom_sites_solution_primary direct
_atom_sites_solution_secondary difmap
_audit_creation_method SHELXL-97
_cell_angle_alpha 90.00
_cell_angle_beta 105.6700(10)
_cell_angle_gamma 90.00
_cell_formula_units_Z 4
_cell_length_a 11.8407(8)
_cell_length_b 18.8053(13)
_cell_length_c 12.2337(8)
_cell_measurement_temperature 296(2)
_cell_volume 2622.8(3)
_computing_structure_refinement 'SHELXL-97 (Sheldrick, 1997)'
_computing_structure_solution 'SHELXS-97 (Sheldrick, 1990)'
_diffrn_ambient_temperature 296(2)
_diffrn_measured_fraction_theta_full 0.998
_diffrn_measured_fraction_theta_max 0.998
_diffrn_radiation_monochromator graphite
_diffrn_radiation_source 'fine-focus sealed tube'
_diffrn_radiation_type MoK\a
_diffrn_radiation_wavelength 0.71073
_diffrn_reflns_av_R_equivalents 0.0346
_diffrn_reflns_av_sigmaI/netI 0.0393
_diffrn_reflns_limit_h_max 14
_diffrn_reflns_limit_h_min -10
_diffrn_reflns_limit_k_max 23
_diffrn_reflns_limit_k_min -23
_diffrn_reflns_limit_l_max 12
_diffrn_reflns_limit_l_min -15
_diffrn_reflns_number 14186
_diffrn_reflns_theta_full 26.00
_diffrn_reflns_theta_max 26.00
_diffrn_reflns_theta_min 2.04
_exptl_absorpt_coefficient_mu 5.262
_exptl_absorpt_correction_T_max 0.388
_exptl_absorpt_correction_T_min 0.310
_exptl_absorpt_correction_type multi-scan
_exptl_crystal_density_diffrn 1.653
_exptl_crystal_density_method 'not measured'
_exptl_crystal_F_000 1280
_exptl_crystal_size_max 0.23
_exptl_crystal_size_mid 0.20
_exptl_crystal_size_min 0.18
_refine_diff_density_max 1.204
_refine_diff_density_min -1.034
_refine_diff_density_rms 0.100
_refine_ls_extinction_method none
_refine_ls_goodness_of_fit_ref 1.057
_refine_ls_hydrogen_treatment constr
_refine_ls_matrix_type full
_refine_ls_number_parameters 313
_refine_ls_number_reflns 5141
_refine_ls_number_restraints 0
_refine_ls_restrained_S_all 1.057
_refine_ls_R_factor_all 0.0335
_refine_ls_R_factor_gt 0.0271
_refine_ls_shift/su_max 0.003
_refine_ls_shift/su_mean 0.000
_refine_ls_structure_factor_coef Fsqd
_refine_ls_weighting_details 'calc w=1/[\s^2^(Fo^2^)+(0.0325P)^2^+0.4327P] where P=(Fo^2^+2Fc^2^)/3'
_refine_ls_weighting_scheme calc
_refine_ls_wR_factor_gt 0.0660
_refine_ls_wR_factor_ref 0.0681
_reflns_number_gt 4413
_reflns_number_total 5141
_reflns_threshold_expression >2sigma(I)
_cod_data_source_file c2cc16943f.txt
_cod_data_source_block 2
_cod_original_sg_symbol_H-M P2(1)/n
_cod_database_code 7107357

loop_
_symmetry_equiv_pos_as_xyz
'x, y, z'
'-x+1/2, y+1/2, -z+1/2'
'-x, -y, -z'
'x-1/2, -y-1/2, z-1/2'

loop_
_atom_site_label
_atom_site_type_symbol
_atom_site_fract_x
_atom_site_fract_y
_atom_site_fract_z
_atom_site_U_iso_or_equiv
_atom_site_adp_type
_atom_site_occupancy
_atom_site_symmetry_multiplicity
_atom_site_calc_flag
_atom_site_refinement_flags
Ir1 Ir 0.241536(12) 0.909397(7) 0.773281(11) 0.03328(7) Uani 1 1 d .
S1 S 0.05021(9) 0.93206(6) 0.78739(9) 0.0433(2) Uani 1 1 d .
S2 S 0.21127(10) 0.78579(5) 0.78905(9) 0.0470(3) Uani 1 1 d .
C8 C 0.2480(4) 1.0864(2) 0.8094(5) 0.0561(12) Uani 1 1 d .
H8A H 0.2629 1.1131 0.7478 0.084 Uiso 1 1 calc R
H8B H 0.2755 1.1128 0.8787 0.084 Uiso 1 1 calc R
H8C H 0.1653 1.0782 0.7948 0.084 Uiso 1 1 calc R
C6 C 0.4289(3) 0.9200(2) 0.7977(3) 0.0397(9) Uani 1 1 d .
N1 N 0.1764(3) 0.89043(18) 0.6033(3) 0.0391(7) Uani 1 1 d .
H1 H 0.1306 0.8542 0.5876 0.047 Uiso 1 1 calc R
C2 C 0.0860(3) 0.7791(2) 0.8427(3) 0.0394(9) Uani 1 1 d .
C7 C 0.3675(3) 0.9827(2) 0.7437(3) 0.0365(9) Uani 1 1 d .
C1 C 0.0063(3) 0.8522(2) 0.8431(3) 0.0402(9) Uani 1 1 d .
C13 C 0.2502(4) 0.9957(2) 0.5250(3) 0.0410(9) Uani 1 1 d .
C12 C 0.3642(4) 1.0045(2) 0.6245(3) 0.0442(10) Uani 1 1 d .
H12A H 0.4258 0.9782 0.6036 0.053 Uiso 1 1 calc R
H12B H 0.3860 1.0543 0.6272 0.053 Uiso 1 1 calc R
C14 C 0.1912(3) 0.92303(19) 0.5143(3) 0.0364(9) Uani 1 1 d .
C3 C 0.3116(3) 1.0161(2) 0.8201(3) 0.0401(9) Uani 1 1 d .
B9 B -0.0017(6) 0.7717(3) 1.0300(4) 0.0642(16) Uani 1 1 d .
H9 H 0.0140 0.7668 1.1225 0.077 Uiso 1 1 calc R
B5 B -0.0021(5) 0.7052(3) 0.8188(4) 0.0531(14) Uani 1 1 d .
H5 H 0.0147 0.6577 0.7731 0.064 Uiso 1 1 calc R
C9 C 0.2987(4) 0.9909(3) 1.0265(4) 0.0641(14) Uani 1 1 d .
H9A H 0.3224 0.9537 1.0817 0.096 Uiso 1 1 calc R
H9B H 0.2149 0.9960 1.0072 0.096 Uiso 1 1 calc R
H9C H 0.3349 1.0348 1.0576 0.096 Uiso 1 1 calc R
C20 C 0.0585(4) 0.8303(2) 0.3895(4) 0.0581(12) Uani 1 1 d .
H20A H 0.1031 0.7899 0.4251 0.087 Uiso 1 1 calc R
H20B H 0.0248 0.8204 0.3103 0.087 Uiso 1 1 calc R
H20C H -0.0030 0.8397 0.4250 0.087 Uiso 1 1 calc R
C5 C 0.4069(4) 0.9150(2) 0.9081(4) 0.0449(10) Uani 1 1 d .
C15 C 0.1371(4) 0.8937(2) 0.4019(3) 0.0455(10) Uani 1 1 d .
C19 C 0.1529(4) 1.0479(2) 0.5334(4) 0.0506(11) Uani 1 1 d .
H19A H 0.0901 1.0459 0.4648 0.076 Uiso 1 1 calc R
H19B H 0.1841 1.0953 0.5439 0.076 Uiso 1 1 calc R
H19C H 0.1237 1.0351 0.5967 0.076 Uiso 1 1 calc R
C18 C 0.2837(4) 1.0152(2) 0.4184(4) 0.0552(12) Uani 1 1 d .
H18 H 0.3369 1.0520 0.4214 0.066 Uiso 1 1 calc R
B4 B 0.0864(5) 0.7266(3) 0.9581(4) 0.0529(14) Uani 1 1 d .
H4 H 0.1602 0.6928 1.0029 0.064 Uiso 1 1 calc R
C11 C 0.5069(4) 0.8717(3) 0.7533(4) 0.0550(11) Uani 1 1 d .
H11A H 0.5848 0.8910 0.7716 0.082 Uiso 1 1 calc R
H11B H 0.4772 0.8674 0.6724 0.082 Uiso 1 1 calc R
H11C H 0.5088 0.8256 0.7876 0.082 Uiso 1 1 calc R
C16 C 0.1626(5) 0.9232(3) 0.3116(4) 0.0600(13) Uani 1 1 d .
H16 H 0.1281 0.9045 0.2400 0.072 Uiso 1 1 calc R
C17 C 0.2406(5) 0.9821(3) 0.3211(4) 0.0658(14) Uani 1 1 d .
H17 H 0.2615 0.9975 0.2570 0.079 Uiso 1 1 calc R
B3 B 0.0928(5) 0.8203(3) 0.9704(4) 0.0457(11) Uani 1 1 d .
H3 H 0.1710 0.8479 1.0220 0.055 Uiso 1 1 calc R
C10 C 0.4550(4) 0.8581(3) 0.9943(4) 0.0664(14) Uani 1 1 d .
H10A H 0.4084 0.8555 1.0473 0.100 Uiso 1 1 calc R
H10B H 0.5346 0.8693 1.0340 0.100 Uiso 1 1 calc R
H10C H 0.4527 0.8132 0.9565 0.100 Uiso 1 1 calc R
B6 B -0.0510(4) 0.7855(3) 0.7465(4) 0.0479(12) Uani 1 1 d .
H6 H -0.0659 0.7903 0.6541 0.058 Uiso 1 1 calc R
B7 B -0.1374(5) 0.8312(3) 0.8198(5) 0.0618(15) Uani 1 1 d .
H7 H -0.2096 0.8660 0.7744 0.074 Uiso 1 1 calc R
B10 B -0.0616(6) 0.7001(3) 0.9367(5) 0.0657(17) Uani 1 1 d .
H10 H -0.0850 0.6487 0.9677 0.079 Uiso 1 1 calc R
B11 B -0.1452(5) 0.7373(3) 0.8082(5) 0.0639(16) Uani 1 1 d .
H11 H -0.2238 0.7102 0.7561 0.077 Uiso 1 1 calc R
B8 B -0.0494(5) 0.8523(3) 0.9588(5) 0.0587(14) Uani 1 1 d .
H8 H -0.0646 0.9004 1.0038 0.070 Uiso 1 1 calc R
C4 C 0.3357(4) 0.9725(2) 0.9221(3) 0.0472(10) Uani 1 1 d .
B12 B -0.1443(5) 0.7783(3) 0.9381(6) 0.0699(17) Uani 1 1 d .
H12 H -0.2223 0.7781 0.9706 0.084 Uiso 1 1 calc R

loop_
_atom_site_aniso_label
_atom_site_aniso_U_11
_atom_site_aniso_U_22
_atom_site_aniso_U_33
_atom_site_aniso_U_23
_atom_site_aniso_U_13
_atom_site_aniso_U_12
Ir1 0.03449(10) 0.03476(10) 0.03277(10) -0.00178(6) 0.01283(7) -0.00320(6)
S1 0.0382(5) 0.0356(5) 0.0604(6) 0.0114(5) 0.0208(5) 0.0025(4)
S2 0.0525(6) 0.0346(6) 0.0605(7) 0.0024(4) 0.0263(5) 0.0044(5)
C8 0.059(3) 0.046(3) 0.066(3) -0.015(2) 0.021(2) -0.004(2)
C6 0.033(2) 0.047(2) 0.041(2) -0.0084(17) 0.0122(17) -0.0063(17)
N1 0.0372(18) 0.0437(19) 0.0367(18) -0.0059(14) 0.0108(15) -0.0108(15)
C2 0.048(2) 0.033(2) 0.038(2) 0.0061(16) 0.0131(18) -0.0002(18)
C7 0.0302(19) 0.037(2) 0.046(2) -0.0062(16) 0.0173(17) -0.0089(16)
C1 0.037(2) 0.039(2) 0.047(2) 0.0079(17) 0.0160(18) -0.0028(17)
C13 0.049(2) 0.038(2) 0.040(2) 0.0041(17) 0.0185(18) 0.0024(18)
C12 0.045(2) 0.043(2) 0.052(2) -0.0034(18) 0.025(2) -0.0072(18)
C14 0.040(2) 0.035(2) 0.037(2) -0.0012(16) 0.0141(17) 0.0026(16)
C3 0.037(2) 0.040(2) 0.046(2) -0.0112(17) 0.0166(18) -0.0095(17)
B9 0.091(5) 0.064(4) 0.044(3) 0.002(2) 0.029(3) -0.020(3)
B5 0.079(4) 0.036(3) 0.040(3) 0.003(2) 0.009(3) -0.016(3)
C9 0.064(3) 0.085(4) 0.048(3) -0.025(2) 0.025(2) -0.016(3)
C20 0.066(3) 0.054(3) 0.050(2) -0.014(2) 0.007(2) 0.003(2)
C5 0.043(2) 0.052(3) 0.038(2) -0.0030(17) 0.0075(19) -0.0042(19)
C15 0.053(3) 0.047(2) 0.037(2) -0.0020(18) 0.0131(19) 0.015(2)
C19 0.053(3) 0.036(2) 0.063(3) 0.002(2) 0.016(2) 0.007(2)
C18 0.069(3) 0.050(3) 0.056(3) 0.013(2) 0.032(2) 0.002(2)
B4 0.076(4) 0.039(3) 0.037(2) 0.011(2) 0.004(2) -0.013(3)
C11 0.047(3) 0.061(3) 0.060(3) -0.005(2) 0.019(2) 0.009(2)
C16 0.081(4) 0.059(3) 0.039(2) -0.005(2) 0.015(2) 0.018(3)
C17 0.097(4) 0.063(3) 0.048(3) 0.014(2) 0.040(3) 0.015(3)
B3 0.057(3) 0.041(3) 0.039(2) 0.0029(19) 0.013(2) -0.010(2)
C10 0.060(3) 0.088(4) 0.046(2) 0.007(3) 0.005(2) 0.007(3)
B6 0.048(3) 0.047(3) 0.044(3) 0.009(2) 0.005(2) -0.007(2)
B7 0.042(3) 0.060(4) 0.087(4) 0.021(3) 0.023(3) -0.004(3)
B10 0.081(4) 0.060(4) 0.056(3) 0.013(3) 0.020(3) -0.027(3)
B11 0.057(3) 0.066(4) 0.063(3) 0.013(3) 0.007(3) -0.025(3)
B8 0.062(4) 0.061(4) 0.066(3) -0.001(3) 0.040(3) -0.009(3)
C4 0.044(2) 0.061(3) 0.039(2) -0.0143(19) 0.0143(19) -0.013(2)
B12 0.061(4) 0.074(4) 0.084(4) 0.003(3) 0.036(3) -0.023(3)

loop_
_atom_type_symbol
_atom_type_description
_atom_type_scat_dispersion_real
_atom_type_scat_dispersion_imag
_atom_type_scat_source
C C 0.0033 0.0016 'International Tables Vol C Tables 4.2.6.8 and 6.1.1.4'
H H 0.0000 0.0000 'International Tables Vol C Tables 4.2.6.8 and 6.1.1.4'
B B 0.0013 0.0007 'International Tables Vol C Tables 4.2.6.8 and 6.1.1.4'
N N 0.0061 0.0033 'International Tables Vol C Tables 4.2.6.8 and 6.1.1.4'
S S 0.1246 0.1234 'International Tables Vol C Tables 4.2.6.8 and 6.1.1.4'
Ir Ir -1.4442 7.9887 'International Tables Vol C Tables 4.2.6.8 and 6.1.1.4'

loop_
_geom_angle_atom_site_label_1
_geom_angle_atom_site_label_2
_geom_angle_atom_site_label_3
_geom_angle
N1 Ir1 C7 91.68(14)
N1 Ir1 C6 104.32(14)
C7 Ir1 C6 39.36(14)
N1 Ir1 C3 116.01(14)
C7 Ir1 C3 38.59(14)
C6 Ir1 C3 65.03(14)
N1 Ir1 C5 141.93(15)
C7 Ir1 C5 64.76(15)
C6 Ir1 C5 38.70(16)
C3 Ir1 C5 63.97(15)
N1 Ir1 C4 154.28(15)
C7 Ir1 C4 64.66(15)
C6 Ir1 C4 64.31(15)
C3 Ir1 C4 38.70(15)
C5 Ir1 C4 37.35(15)
N1 Ir1 S1 90.00(10)
C7 Ir1 S1 128.72(11)
C6 Ir1 S1 160.41(11)
C3 Ir1 S1 96.82(11)
C5 Ir1 S1 128.05(12)
C4 Ir1 S1 97.10(12)
N1 Ir1 S2 83.56(10)
C7 Ir1 S2 140.97(11)
C6 Ir1 S2 104.54(11)
C3 Ir1 S2 159.10(11)
C5 Ir1 S2 96.32(11)
C4 Ir1 S2 120.95(12)
S1 Ir1 S2 90.11(4)
C1 S1 Ir1 105.10(14)
C2 S2 Ir1 105.02(13)
C5 C6 C7 106.5(3)
C5 C6 C11 125.7(4)
C7 C6 C11 127.7(4)
C5 C6 Ir1 71.8(2)
C7 C6 Ir1 69.1(2)
C11 C6 Ir1 127.1(3)
C14 N1 Ir1 132.0(3)
C1 C2 B5 110.4(3)
C1 C2 B4 110.3(3)
B5 C2 B4 62.7(3)
C1 C2 B3 61.0(2)
B5 C2 B3 113.3(3)
B4 C2 B3 61.7(3)
C1 C2 B6 61.2(3)
B5 C2 B6 61.7(3)
B4 C2 B6 113.1(3)
B3 C2 B6 112.9(3)
C1 C2 S2 118.1(2)
B5 C2 S2 121.6(3)
B4 C2 S2 121.7(3)
B3 C2 S2 117.5(3)
B6 C2 S2 117.7(3)
C3 C7 C6 108.9(3)
C3 C7 C12 128.3(4)
C6 C7 C12 122.8(3)
C3 C7 Ir1 72.8(2)
C6 C7 Ir1 71.6(2)
C12 C7 Ir1 120.3(3)
C2 C1 B7 110.6(3)
C2 C1 B8 110.3(3)
B7 C1 B8 63.0(3)
C2 C1 B3 61.2(2)
B7 C1 B3 113.3(3)
B8 C1 B3 61.4(3)
C2 C1 B6 61.2(3)
B7 C1 B6 61.7(3)
B8 C1 B6 113.4(3)
B3 C1 B6 113.1(3)
C2 C1 S1 118.0(3)
B7 C1 S1 121.0(3)
B8 C1 S1 122.0(3)
B3 C1 S1 118.3(3)
B6 C1 S1 116.8(3)
C18 C13 C14 111.4(3)
C18 C13 C19 106.3(3)
C14 C13 C19 104.1(3)
C18 C13 C12 105.9(3)
C14 C13 C12 116.1(3)
C19 C13 C12 112.7(3)
C7 C12 C13 121.1(3)
N1 C14 C15 119.0(4)
N1 C14 C13 120.8(3)
C15 C14 C13 119.6(4)
C7 C3 C4 107.1(3)
C7 C3 C8 129.5(4)
C4 C3 C8 123.1(4)
C7 C3 Ir1 68.6(2)
C4 C3 Ir1 71.3(2)
C8 C3 Ir1 129.5(3)
B3 B9 B4 60.6(3)
B3 B9 B12 107.9(4)
B4 B9 B12 108.2(4)
B3 B9 B8 60.0(3)
B4 B9 B8 108.8(4)
B12 B9 B8 60.0(3)
B3 B9 B10 108.4(4)
B4 B9 B10 60.1(3)
B12 B9 B10 59.9(4)
B8 B9 B10 108.3(4)
C2 B5 B6 59.7(2)
C2 B5 B10 105.2(4)
B6 B5 B10 107.8(4)
C2 B5 B11 105.3(4)
B6 B5 B11 59.6(3)
B10 B5 B11 59.7(3)
C2 B5 B4 58.8(2)
B6 B5 B4 108.3(3)
B10 B5 B4 59.7(3)
B11 B5 B4 107.3(4)
C4 C5 C6 109.2(4)
C4 C5 C10 125.9(4)
C6 C5 C10 124.9(4)
C4 C5 Ir1 71.7(2)
C6 C5 Ir1 69.5(2)
C10 C5 Ir1 125.8(3)
C16 C15 C14 118.7(4)
C16 C15 C20 121.2(4)
C14 C15 C20 120.0(4)
C17 C18 C13 122.5(4)
C2 B4 B9 105.3(4)
C2 B4 B3 59.3(2)
B9 B4 B3 59.6(3)
C2 B4 B10 104.9(3)
B9 B4 B10 60.8(4)
B3 B4 B10 108.1(4)
C2 B4 B5 58.5(2)
B9 B4 B5 108.1(4)
B3 B4 B5 107.8(3)
B10 B4 B5 59.6(3)
C15 C16 C17 122.6(4)
C18 C17 C16 121.7(5)
C1 B3 C2 57.8(2)
C1 B3 B9 105.5(4)
C2 B3 B9 105.3(3)
C1 B3 B8 59.1(3)
C2 B3 B8 105.8(3)
B9 B3 B8 60.4(3)
C1 B3 B4 105.6(3)
C2 B3 B4 59.0(2)
B9 B3 B4 59.8(3)
B8 B3 B4 108.4(4)
C1 B6 C2 57.6(2)
C1 B6 B7 58.1(3)
C2 B6 B7 104.8(4)
C1 B6 B11 104.9(4)
C2 B6 B11 105.0(3)
B7 B6 B11 60.6(3)
C1 B6 B5 105.2(3)
C2 B6 B5 58.7(3)
B7 B6 B5 108.6(4)
B11 B6 B5 60.3(3)
C1 B7 B6 60.2(3)
C1 B7 B11 105.9(4)
B6 B7 B11 59.8(3)
C1 B7 B12 105.0(4)
B6 B7 B12 107.6(4)
B11 B7 B12 59.6(3)
C1 B7 B8 59.0(3)
B6 B7 B8 108.9(4)
B11 B7 B8 107.6(4)
B12 B7 B8 59.4(3)
B11 B10 B5 60.2(3)
B11 B10 B12 59.9(4)
B5 B10 B12 107.8(4)
B11 B10 B4 108.4(4)
B5 B10 B4 60.7(3)
B12 B10 B4 107.0(4)
B11 B10 B9 107.6(4)
B5 B10 B9 107.7(4)
B12 B10 B9 59.5(4)
B4 B10 B9 59.1(3)
B6 B11 B10 108.6(4)
B6 B11 B12 108.1(4)
B10 B11 B12 60.3(4)
B6 B11 B5 60.1(3)
B10 B11 B5 60.2(3)
B12 B11 B5 108.1(4)
B6 B11 B7 59.7(3)
B10 B11 B7 108.7(4)
B12 B11 B7 60.3(3)
B5 B11 B7 107.8(4)
C1 B8 B3 59.5(3)
C1 B8 B9 105.3(4)
B3 B8 B9 59.6(3)
C1 B8 B12 104.7(4)
B3 B8 B12 107.5(4)
B9 B8 B12 60.0(3)
C1 B8 B7 57.9(3)
B3 B8 B7 107.6(4)
B9 B8 B7 107.9(4)
B12 B8 B7 60.1(3)
C5 C4 C3 108.2(4)
C5 C4 C9 127.1(4)
C3 C4 C9 124.4(4)
C5 C4 Ir1 70.9(2)
C3 C4 Ir1 70.0(2)
C9 C4 Ir1 129.0(3)
B9 B12 B11 108.4(4)
B9 B12 B8 60.0(3)
B11 B12 B8 108.8(4)
B9 B12 B10 60.6(3)
B11 B12 B10 59.8(3)
B8 B12 B10 108.9(4)
B9 B12 B7 108.2(4)
B11 B12 B7 60.1(4)
B8 B12 B7 60.5(3)
B10 B12 B7 108.1(4)

loop_
_geom_bond_atom_site_label_1
_geom_bond_atom_site_label_2
_geom_bond_distance
Ir1 N1 2.045(3)
Ir1 C7 2.133(4)
Ir1 C6 2.166(4)
Ir1 C3 2.188(4)
Ir1 C5 2.196(4)
Ir1 C4 2.207(4)
Ir1 S1 2.3569(11)
Ir1 S2 2.3678(11)
S1 C1 1.784(4)
S2 C2 1.781(4)
C8 C3 1.510(5)
C6 C5 1.446(6)
C6 C7 1.448(5)
C6 C11 1.499(6)
N1 C14 1.302(5)
C2 C1 1.668(5)
C2 B5 1.715(6)
C2 B4 1.722(6)
C2 B3 1.726(6)
C2 B6 1.732(6)
C7 C3 1.429(5)
C7 C12 1.505(5)
C1 B7 1.695(7)
C1 B8 1.715(7)
C1 B3 1.724(6)
C1 B6 1.731(6)
C13 C18 1.508(6)
C13 C14 1.524(5)
C13 C19 1.538(6)
C13 C12 1.564(5)
C14 C15 1.459(6)
C3 C4 1.456(6)
B9 B3 1.750(7)
B9 B4 1.754(9)
B9 B12 1.762(8)
B9 B8 1.764(8)
B9 B10 1.783(8)
B5 B6 1.766(7)
B5 B10 1.769(8)
B5 B11 1.770(9)
B5 B4 1.788(6)
C9 C4 1.498(6)
C20 C15 1.496(6)
C5 C4 1.410(6)
C5 C10 1.502(6)
C15 C16 1.341(7)
C18 C17 1.318(6)
B4 B3 1.769(7)
B4 B10 1.771(8)
C16 C17 1.426(7)
B3 B8 1.756(8)
B6 B7 1.757(8)
B6 B11 1.759(7)
B7 B11 1.773(8)
B7 B12 1.777(8)
B7 B8 1.783(9)
B10 B11 1.761(8)
B10 B12 1.770(9)
B11 B12 1.764(9)
B8 B12 1.764(8)
